data_7701826
loop_
_publ_author_name
'Capel Berdiell, Izar'
'Farmiloe, Sarah E.'
'Kulmaczewski, Rafal'
'Halcrow, Malcolm'

_publ_section_title
;
 Molecular Squares, Coordination Polymers and Mononuclear Complexes
 Supported by 2,4-Dipyrazolyl-6H-1,3,5-triazine and
 4,6-Dipyrazolylpyrimidine Ligands
;
_journal_name_full 'Dalton Transactions'
_journal_paper_doi 10.1039/C9DT04003J
_journal_year 2019
_chemical_formula_moiety 'C22 H16 Fe N14 S2, C H4 O'
_chemical_formula_sum 'C23 H20 Fe N14 O S2'
_chemical_formula_weight 628.50
_chemical_name_systematic 'Bis-[4,6-di(pyrazol-1-yl)pyrimidine]-di[isothiocyanato]iron(II)methanol solvate'
_space_group_crystal_system monoclinic
_space_group_IT_number 14
_space_group_name_Hall '-P 2yn'
_space_group_name_H-M_alt 'P 1 21/n 1'
_atom_sites_solution_hydrogens geom
_atom_sites_solution_primary direct
_atom_sites_solution_secondary difmap
_audit_creation_date 2019-07-05
_audit_creation_method
;
  Olex2 1.2
  (compiled Apr 23 2013 17:54:37, GUI svn.r4466)
;
_audit_update_record
;
2019-10-04 deposited with the CCDC.	2019-11-05 downloaded from the CCDC.
;
_cell_angle_alpha 90.00
_cell_angle_beta 110.841(2)
_cell_angle_gamma 90.00
_cell_formula_units_Z 4
_cell_length_a 13.1916(3)
_cell_length_b 14.3276(3)
_cell_length_c 15.8098(4)
_cell_measurement_reflns_used 4646
_cell_measurement_temperature 120(2)
_cell_measurement_theta_max 72.62
_cell_measurement_theta_min 4.27
_cell_volume 2792.61(12)
_computing_cell_refinement 'CrysAlisPro, Agilent Technologies'
_computing_data_collection 'CrysAlisPro, Agilent Technologies'
_computing_data_reduction 'CrysAlisPro, Agilent Technologies'
_computing_molecular_graphics 'XSEED (Barbour, 2001)'
_computing_publication_material
;
O. V. Dolomanov, L. J. Bourhis, R. J. Gildea, J. A. K. Howard and H. Puschmann,
OLEX2: a complete structure solution, refinement and analysis program.
J. Appl. Cryst. (2009). 42, 339-341.
;
_computing_structure_refinement 'SHELXL-97 (Sheldrick, 1997)'
_computing_structure_solution 'SHELXS-97 (Sheldrick, 1990)'
_diffrn_ambient_temperature 120(2)
_diffrn_detector_area_resol_mean 5.3095
_diffrn_measured_fraction_theta_full 0.986
_diffrn_measured_fraction_theta_max 0.974
_diffrn_measurement_device_type 'SuperNova, Dual, Cu at zero, Atlas'
_diffrn_measurement_method '\w scans'
_diffrn_radiation_monochromator mirror
_diffrn_radiation_source 'SuperNova (Cu) X-ray Source'
_diffrn_radiation_type CuK\a
_diffrn_radiation_wavelength 1.54184
_diffrn_reflns_av_R_equivalents 0.0269
_diffrn_reflns_av_unetI/netI 0.0346
_diffrn_reflns_limit_h_max 15
_diffrn_reflns_limit_h_min -16
_diffrn_reflns_limit_k_max 17
_diffrn_reflns_limit_k_min -11
_diffrn_reflns_limit_l_max 19
_diffrn_reflns_limit_l_min -17
_diffrn_reflns_number 11284
_diffrn_reflns_theta_full 72.00
_diffrn_reflns_theta_max 73.42
_diffrn_reflns_theta_min 3.76
_diffrn_standards_decay_% 0
_diffrn_standards_interval_count 0
_diffrn_standards_interval_time 0
_diffrn_standards_number 0
_exptl_absorpt_coefficient_mu 6.123
_exptl_absorpt_correction_T_max 1.000
_exptl_absorpt_correction_T_min 0.768
_exptl_absorpt_correction_type multi-scan
_exptl_absorpt_process_details
; 
CrysAlisPro, Agilent Technologies,
Version 1.171.36.24 (release 03-12-2012 CrysAlis171 .NET)
Empirical absorption correction using spherical harmonics,
 implemented in SCALE3 ABSPACK scaling algorithm.
;
_exptl_crystal_colour red
_exptl_crystal_density_diffrn 1.495
_exptl_crystal_density_method 'not measured'
_exptl_crystal_description lath
_exptl_crystal_F_000 1288
_exptl_crystal_preparation 'Magnetic properties'
_exptl_crystal_recrystallization_method 'Re-crystallisation from solvent: methanol'
_exptl_crystal_size_max 0.38
_exptl_crystal_size_mid 0.20
_exptl_crystal_size_min 0.10
_refine_diff_density_max 0.657
_refine_diff_density_min -0.477
_refine_diff_density_rms 0.057
_refine_ls_extinction_method none
_refine_ls_goodness_of_fit_ref 1.027
_refine_ls_hydrogen_treatment mixed
_refine_ls_matrix_type full
_refine_ls_number_parameters 374
_refine_ls_number_reflns 5480
_refine_ls_number_restraints 1
_refine_ls_restrained_S_all 1.029
_refine_ls_R_factor_all 0.0448
_refine_ls_R_factor_gt 0.0375
_refine_ls_shift/su_max 0.001
_refine_ls_shift/su_mean 0.000
_refine_ls_structure_factor_coef Fsqd
_refine_ls_weighting_details 'calc w=1/[\s^2^(Fo^2^)+(0.0548P)^2^+1.1122P] where P=(Fo^2^+2Fc^2^)/3'
_refine_ls_weighting_scheme calc
_refine_ls_wR_factor_gt 0.0958
_refine_ls_wR_factor_ref 0.1007
_reflns_number_gt 4796
_reflns_number_total 5480
_reflns_threshold_expression >2sigma(I)
_cod_data_source_file c9dt04003j2.cif
_cod_data_source_block ic150ncs
_cod_original_cell_volume 2792.61(11)
_cod_database_code 7701826
_olex2_refinement_description
;
1. Fixed Uiso
 At 1.2 times of:
  All C(H) groups
 At 1.5 times of:
  All C(H,H,H) groups, All O(H) groups
2. Restrained distances
 O41-H41
 0.9 with sigma of 0.02
3.a Aromatic/amide H refined with riding coordinates:
 C8(H8), C11(H11), C16(H16), C17(H17), C18(H18), C21(H21), C22(H22), C23(H23),
 C24(H24), C27(H27), C32(H32), C33(H33), C34(H34), C37(H37), C38(H38), C39(H39)
3.b Idealised Me refined as rotating group:
 C40(H40A,H40B,H40C)
;

loop_
_space_group_symop_id
_space_group_symop_operation_xyz
1 'x, y, z'
2 '-x+1/2, y+1/2, -z+1/2'
3 '-x, -y, -z'
4 'x-1/2, -y-1/2, z-1/2'

loop_
_atom_site_label
_atom_site_type_symbol
_atom_site_fract_x
_atom_site_fract_y
_atom_site_fract_z
_atom_site_U_iso_or_equiv
_atom_site_adp_type
_atom_site_occupancy
_atom_site_symmetry_multiplicity
_atom_site_calc_flag
_atom_site_refinement_flags
Fe1 Fe 0.40244(3) 0.75645(2) 0.72251(2) 0.02429(10) Uani 1 1 d .
N2 N 0.53536(16) 0.66841(15) 0.78628(13) 0.0322(4) Uani 1 1 d .
C3 C 0.59963(18) 0.61605(16) 0.83035(14) 0.0274(5) Uani 1 1 d .
S4 S 0.68754(5) 0.54057(5) 0.89242(4) 0.03748(15) Uani 1 1 d .
N5 N 0.30333(17) 0.64833(16) 0.65706(14) 0.0375(5) Uani 1 1 d .
C6 C 0.22815(19) 0.60163(16) 0.62188(15) 0.0295(5) Uani 1 1 d .
S7 S 0.12319(5) 0.53624(5) 0.57333(4) 0.04007(16) Uani 1 1 d .
C8 C 0.41305(19) 0.72302(19) 0.92513(16) 0.0331(5) Uani 1 1 d .
H8 H 0.4765 0.6887 0.9300 0.040 Uiso 1 1 calc R
N9 N 0.36323(14) 0.76764(14) 0.84639(12) 0.0274(4) Uani 1 1 d .
C10 C 0.27528(16) 0.81716(16) 0.84128(14) 0.0250(4) Uani 1 1 d .
C11 C 0.23687(17) 0.82321(16) 0.91172(14) 0.0267(4) Uani 1 1 d .
H11 H 0.1753 0.8597 0.9080 0.032 Uiso 1 1 calc R
C12 C 0.29458(17) 0.77232(16) 0.98814(14) 0.0251(4) Uani 1 1 d .
N13 N 0.38297(15) 0.72197(15) 0.99617(13) 0.0315(4) Uani 1 1 d .
N14 N 0.22254(14) 0.86071(14) 0.75813(12) 0.0266(4) Uani 1 1 d .
N15 N 0.26288(14) 0.84977(14) 0.69050(12) 0.0274(4) Uani 1 1 d .
C16 C 0.19340(19) 0.89346(18) 0.61983(15) 0.0332(5) Uani 1 1 d .
H16 H 0.2007 0.8979 0.5623 0.040 Uiso 1 1 calc R
C17 C 0.1073(2) 0.93250(19) 0.64079(17) 0.0376(5) Uani 1 1 d .
H17 H 0.0474 0.9668 0.6016 0.045 Uiso 1 1 calc R
C18 C 0.12799(19) 0.91061(18) 0.72930(16) 0.0347(5) Uani 1 1 d .
H18 H 0.0850 0.9269 0.7642 0.042 Uiso 1 1 calc R
N19 N 0.26253(14) 0.77124(13) 1.06334(12) 0.0257(4) Uani 1 1 d .
N20 N 0.18011(15) 0.82817(13) 1.06595(13) 0.0282(4) Uani 1 1 d .
C21 C 0.17439(18) 0.81060(17) 1.14637(15) 0.0303(5) Uani 1 1 d .
H21 H 0.1242 0.8399 1.1685 0.036 Uiso 1 1 calc R
C22 C 0.25074(19) 0.74384(18) 1.19528(15) 0.0319(5) Uani 1 1 d .
H22 H 0.2615 0.7206 1.2541 0.038 Uiso 1 1 calc R
C23 C 0.30597(18) 0.71946(18) 1.14056(15) 0.0314(5) Uani 1 1 d .
H23 H 0.3632 0.6753 1.1534 0.038 Uiso 1 1 calc R
C24 C 0.40049(18) 0.75718(16) 0.52017(15) 0.0280(5) Uani 1 1 d .
H24 H 0.3460 0.7111 0.5116 0.034 Uiso 1 1 calc R
N25 N 0.43669(13) 0.79951(13) 0.60088(11) 0.0240(4) Uani 1 1 d .
C26 C 0.51115(15) 0.86671(14) 0.61050(13) 0.0221(4) Uani 1 1 d .
C27 C 0.55018(16) 0.89106(15) 0.54330(13) 0.0232(4) Uani 1 1 d .
H27 H 0.6015 0.9397 0.5504 0.028 Uiso 1 1 calc R
C28 C 0.50868(16) 0.83889(15) 0.46445(13) 0.0228(4) Uani 1 1 d .
N29 N 0.43249(15) 0.77266(14) 0.45120(12) 0.0272(4) Uani 1 1 d .
N30 N 0.54976(13) 0.90815(13) 0.69616(11) 0.0231(3) Uani 1 1 d .
N31 N 0.51121(14) 0.87665(13) 0.76070(12) 0.0254(4) Uani 1 1 d .
C32 C 0.56382(18) 0.92509(17) 0.83404(15) 0.0297(5) Uani 1 1 d .
H32 H 0.5538 0.9181 0.8903 0.036 Uiso 1 1 calc R
C33 C 0.63662(19) 0.98847(18) 0.81842(16) 0.0329(5) Uani 1 1 d .
H33 H 0.6834 1.0310 0.8605 0.039 Uiso 1 1 calc R
C34 C 0.62593(17) 0.97610(16) 0.73024(15) 0.0291(4) Uani 1 1 d .
H34 H 0.6642 1.0086 0.6985 0.035 Uiso 1 1 calc R
N35 N 0.54562(14) 0.85148(13) 0.39294(12) 0.0249(4) Uani 1 1 d .
N36 N 0.61864(16) 0.92088(14) 0.39562(13) 0.0317(4) Uani 1 1 d .
C37 C 0.6329(2) 0.91170(18) 0.31734(16) 0.0343(5) Uani 1 1 d .
H37 H 0.6795 0.9506 0.2988 0.041 Uiso 1 1 calc R
C38 C 0.57205(19) 0.83849(18) 0.26473(15) 0.0327(5) Uani 1 1 d .
H38 H 0.5696 0.8194 0.2065 0.039 Uiso 1 1 calc R
C39 C 0.51705(18) 0.80049(17) 0.31488(14) 0.0295(5) Uani 1 1 d .
H39 H 0.4686 0.7489 0.2988 0.035 Uiso 1 1 calc R
C40 C 0.5389(3) 0.4635(2) 0.6115(2) 0.0547(8) Uani 1 1 d .
H40A H 0.4953 0.5190 0.6112 0.082 Uiso 1 1 calc R
H40B H 0.4968 0.4208 0.5633 0.082 Uiso 1 1 calc R
H40C H 0.6051 0.4821 0.6012 0.082 Uiso 1 1 calc R
O41 O 0.56656(19) 0.41862(16) 0.69516(15) 0.0550(5) Uani 1 1 d D
H41 H 0.607(3) 0.460(3) 0.747(2) 0.083 Uiso 1 1 d D

loop_
_atom_site_aniso_label
_atom_site_aniso_U_11
_atom_site_aniso_U_22
_atom_site_aniso_U_33
_atom_site_aniso_U_23
_atom_site_aniso_U_13
_atom_site_aniso_U_12
Fe1 0.02322(17) 0.02996(19) 0.02133(18) 0.00034(13) 0.00993(13) -0.00128(13)
N2 0.0315(9) 0.0371(11) 0.0323(10) 0.0059(8) 0.0168(8) 0.0071(8)
C3 0.0302(10) 0.0319(11) 0.0248(10) -0.0048(9) 0.0154(9) -0.0006(9)
S4 0.0392(3) 0.0423(3) 0.0317(3) 0.0041(2) 0.0135(2) 0.0142(3)
N5 0.0361(11) 0.0396(12) 0.0379(11) -0.0036(9) 0.0146(9) -0.0090(9)
C6 0.0368(12) 0.0307(11) 0.0239(10) 0.0025(9) 0.0143(9) 0.0000(10)
S7 0.0432(3) 0.0440(4) 0.0283(3) -0.0012(2) 0.0069(2) -0.0151(3)
C8 0.0272(10) 0.0476(14) 0.0264(11) 0.0068(10) 0.0117(9) 0.0073(10)
N9 0.0229(8) 0.0375(10) 0.0229(9) 0.0020(7) 0.0095(7) 0.0021(7)
C10 0.0226(9) 0.0308(11) 0.0212(10) 0.0014(8) 0.0075(8) -0.0006(8)
C11 0.0257(10) 0.0319(11) 0.0241(10) 0.0004(8) 0.0111(8) 0.0023(8)
C12 0.0235(9) 0.0315(11) 0.0222(10) -0.0014(8) 0.0104(8) -0.0037(8)
N13 0.0268(9) 0.0438(11) 0.0250(9) 0.0056(8) 0.0108(7) 0.0049(8)
N14 0.0245(8) 0.0339(10) 0.0226(8) 0.0021(7) 0.0098(7) 0.0018(7)
N15 0.0260(8) 0.0352(10) 0.0224(9) 0.0015(7) 0.0102(7) 0.0004(8)
C16 0.0330(11) 0.0436(14) 0.0211(10) 0.0048(9) 0.0070(9) 0.0016(10)
C17 0.0311(11) 0.0484(15) 0.0305(12) 0.0093(11) 0.0076(9) 0.0086(11)
C18 0.0294(11) 0.0439(14) 0.0319(12) 0.0051(10) 0.0121(9) 0.0082(10)
N19 0.0245(8) 0.0331(10) 0.0206(8) -0.0007(7) 0.0092(7) -0.0023(7)
N20 0.0299(9) 0.0291(10) 0.0297(9) -0.0017(7) 0.0156(8) -0.0009(7)
C21 0.0331(11) 0.0345(12) 0.0287(11) -0.0057(9) 0.0175(9) -0.0081(9)
C22 0.0319(11) 0.0449(14) 0.0195(10) -0.0003(9) 0.0098(9) -0.0088(10)
C23 0.0269(10) 0.0430(13) 0.0228(10) 0.0015(9) 0.0070(8) -0.0029(9)
C24 0.0245(10) 0.0345(12) 0.0242(10) -0.0037(8) 0.0077(8) -0.0054(8)
N25 0.0202(8) 0.0297(9) 0.0220(8) -0.0001(7) 0.0074(6) -0.0018(7)
C26 0.0197(9) 0.0241(10) 0.0209(9) -0.0003(8) 0.0053(7) 0.0019(7)
C27 0.0220(9) 0.0249(10) 0.0217(10) 0.0007(8) 0.0066(7) -0.0007(8)
C28 0.0208(9) 0.0271(10) 0.0194(9) 0.0023(8) 0.0056(7) 0.0028(8)
N29 0.0256(9) 0.0330(10) 0.0220(9) -0.0020(7) 0.0071(7) -0.0031(7)
N30 0.0221(8) 0.0266(9) 0.0213(8) -0.0015(7) 0.0086(7) -0.0014(7)
N31 0.0244(8) 0.0321(9) 0.0215(8) -0.0006(7) 0.0103(7) -0.0012(7)
C32 0.0295(10) 0.0376(12) 0.0232(10) -0.0066(9) 0.0108(9) -0.0020(9)
C33 0.0312(11) 0.0362(12) 0.0311(11) -0.0112(10) 0.0110(9) -0.0063(9)
C34 0.0265(10) 0.0311(11) 0.0305(11) -0.0056(9) 0.0113(9) -0.0062(9)
N35 0.0246(8) 0.0304(9) 0.0201(8) -0.0002(7) 0.0084(7) -0.0005(7)
N36 0.0360(10) 0.0302(10) 0.0319(10) -0.0013(8) 0.0160(8) -0.0075(8)
C37 0.0385(12) 0.0370(13) 0.0335(12) 0.0052(10) 0.0204(10) 0.0010(10)
C38 0.0364(11) 0.0404(13) 0.0230(10) 0.0024(9) 0.0127(9) 0.0022(10)
C39 0.0283(10) 0.0374(12) 0.0213(10) -0.0016(9) 0.0069(8) -0.0002(9)
C40 0.069(2) 0.0508(18) 0.0437(16) -0.0017(13) 0.0191(14) -0.0153(15)
O41 0.0631(13) 0.0502(12) 0.0558(13) 0.0010(10) 0.0263(11) -0.0041(10)

loop_
_atom_type_symbol
_atom_type_description
_atom_type_scat_dispersion_real
_atom_type_scat_dispersion_imag
_atom_type_scat_source
C C 0.0181 0.0091 'International Tables Vol C Tables 4.2.6.8 and 6.1.1.4'
H H 0.0000 0.0000 'International Tables Vol C Tables 4.2.6.8 and 6.1.1.4'
N N 0.0311 0.0180 'International Tables Vol C Tables 4.2.6.8 and 6.1.1.4'
O O 0.0492 0.0322 'International Tables Vol C Tables 4.2.6.8 and 6.1.1.4'
S S 0.3331 0.5567 'International Tables Vol C Tables 4.2.6.8 and 6.1.1.4'
Fe Fe -1.1336 3.1974 'International Tables Vol C Tables 4.2.6.8 and 6.1.1.4'

loop_
_geom_angle_atom_site_label_1
_geom_angle_atom_site_label_2
_geom_angle_atom_site_label_3
_geom_angle
N2 Fe1 N9 92.12(7)
N2 Fe1 N15 165.56(7)
N2 Fe1 N25 100.98(7)
N2 Fe1 N31 89.24(8)
N5 Fe1 N2 93.55(9)
N5 Fe1 N9 101.20(8)
N5 Fe1 N15 90.69(8)
N5 Fe1 N25 93.59(8)
N5 Fe1 N31 166.34(8)
N9 Fe1 N25 159.60(7)
N15 Fe1 N9 73.51(7)
N15 Fe1 N25 92.51(7)
N15 Fe1 N31 89.88(7)
N31 Fe1 N9 92.05(7)
N31 Fe1 N25 72.75(6)
C3 N2 Fe1 169.06(18)
N2 C3 S4 178.5(2)
C6 N5 Fe1 163.4(2)
N5 C6 S7 179.7(2)
N9 C8 H8 116.6
N13 C8 H8 116.6
N13 C8 N9 126.7(2)
C8 N9 Fe1 126.62(15)
C10 N9 Fe1 117.25(14)
C10 N9 C8 115.85(19)
N9 C10 C11 122.94(19)
N9 C10 N14 115.13(18)
C11 C10 N14 121.90(19)
C10 C11 H11 122.4
C10 C11 C12 115.2(2)
C12 C11 H11 122.4
C11 C12 N19 120.65(19)
N13 C12 C11 123.84(19)
N13 C12 N19 115.51(19)
C8 N13 C12 115.43(19)
N15 N14 C10 118.98(17)
N15 N14 C18 111.29(18)
C18 N14 C10 129.58(18)
N14 N15 Fe1 114.89(13)
C16 N15 Fe1 139.35(16)
C16 N15 N14 105.16(18)
N15 C16 H16 124.3
N15 C16 C17 111.3(2)
C17 C16 H16 124.3
C16 C17 H17 127.3
C18 C17 C16 105.4(2)
C18 C17 H17 127.3
N14 C18 H18 126.6
C17 C18 N14 106.8(2)
C17 C18 H18 126.6
N20 N19 C12 120.16(18)
C23 N19 C12 127.46(19)
C23 N19 N20 112.37(18)
C21 N20 N19 103.44(18)
N20 C21 H21 123.7
N20 C21 C22 112.5(2)
C22 C21 H21 123.7
C21 C22 H22 127.3
C23 C22 C21 105.4(2)
C23 C22 H22 127.3
N19 C23 H23 126.9
C22 C23 N19 106.2(2)
C22 C23 H23 126.9
N25 C24 H24 116.5
N29 C24 H24 116.5
N29 C24 N25 126.9(2)
C24 N25 Fe1 126.03(15)
C24 N25 C26 115.53(18)
C26 N25 Fe1 117.89(13)
N25 C26 C27 123.45(19)
N25 C26 N30 114.42(17)
C27 C26 N30 122.08(19)
C26 C27 H27 122.6
C26 C27 C28 114.79(19)
C28 C27 H27 122.6
C27 C28 N35 121.27(19)
N29 C28 C27 123.68(19)
N29 C28 N35 115.04(18)
C24 N29 C28 115.53(18)
N31 N30 C26 118.56(17)
C34 N30 C26 130.45(18)
C34 N30 N31 110.95(17)
N30 N31 Fe1 115.83(13)
C32 N31 Fe1 138.34(15)
C32 N31 N30 105.27(18)
N31 C32 H32 124.3
N31 C32 C33 111.38(19)
C33 C32 H32 124.3
C32 C33 H33 127.2
C34 C33 C32 105.5(2)
C34 C33 H33 127.2
N30 C34 H34 126.6
C33 C34 N30 106.9(2)
C33 C34 H34 126.6
N36 N35 C28 120.82(17)
C39 N35 C28 126.87(19)
C39 N35 N36 112.31(18)
C37 N36 N35 103.33(19)
N36 C37 H37 123.6
N36 C37 C38 112.8(2)
C38 C37 H37 123.6
C37 C38 H38 127.3
C39 C38 C37 105.4(2)
C39 C38 H38 127.3
N35 C39 H39 126.9
C38 C39 N35 106.2(2)
C38 C39 H39 126.9
H40A C40 H40B 109.5
H40A C40 H40C 109.5
H40B C40 H40C 109.5
O41 C40 H40A 109.5
O41 C40 H40B 109.5
O41 C40 H40C 109.5
C40 O41 H41 112(2)

loop_
_geom_bond_atom_site_label_1
_geom_bond_atom_site_label_2
_geom_bond_distance
Fe1 N2 2.103(2)
Fe1 N5 2.054(2)
Fe1 N9 2.2023(18)
Fe1 N15 2.1841(19)
Fe1 N25 2.2138(17)
Fe1 N31 2.1847(19)
N2 C3 1.160(3)
C3 S4 1.633(2)
N5 C6 1.161(3)
C6 S7 1.621(2)
C8 H8 0.9500
C8 N9 1.345(3)
C8 N13 1.318(3)
N9 C10 1.338(3)
C10 C11 1.381(3)
C10 N14 1.397(3)
C11 H11 0.9500
C11 C12 1.384(3)
C12 N13 1.338(3)
C12 N19 1.397(3)
N14 N15 1.362(2)
N14 C18 1.368(3)
N15 C16 1.323(3)
C16 H16 0.9500
C16 C17 1.408(3)
C17 H17 0.9500
C17 C18 1.363(3)
C18 H18 0.9500
N19 N20 1.371(3)
N19 C23 1.368(3)
N20 C21 1.324(3)
C21 H21 0.9500
C21 C22 1.405(4)
C22 H22 0.9500
C22 C23 1.360(3)
C23 H23 0.9500
C24 H24 0.9500
C24 N25 1.338(3)
C24 N29 1.321(3)
N25 C26 1.345(3)
C26 C27 1.380(3)
C26 N30 1.398(3)
C27 H27 0.9500
C27 C28 1.388(3)
C28 N29 1.343(3)
C28 N35 1.393(3)
N30 N31 1.369(2)
N30 C34 1.365(3)
N31 C32 1.317(3)
C32 H32 0.9500
C32 C33 1.406(3)
C33 H33 0.9500
C33 C34 1.362(3)
C34 H34 0.9500
N35 N36 1.374(3)
N35 C39 1.367(3)
N36 C37 1.323(3)
C37 H37 0.9500
C37 C38 1.400(4)
C38 H38 0.9500
C38 C39 1.364(3)
C39 H39 0.9500
C40 H40A 0.9800
C40 H40B 0.9800
C40 H40C 0.9800
C40 O41 1.398(4)
O41 H41 0.999(19)

loop_
_geom_hbond_atom_site_label_D
_geom_hbond_atom_site_label_H
_geom_hbond_atom_site_label_A
_geom_hbond_distance_DH
_geom_hbond_distance_HA
_geom_hbond_distance_DA
_geom_hbond_angle_DHA
O41 H41 S4 0.999(19) 2.45(2) 3.433(2) 167(3)
